data_1505154
loop_
_publ_author_name
'Furukawa, Daisuke'
'Matsumoto, Akikazu'

_publ_section_title
;
 Reaction Mechanism Based on X-ray Crystal Structure Analysis during the
 Solid-State Polymerization of Muconic Esters
;
_journal_issue 17
_journal_name_full Macromolecules
_journal_page_first 6048
_journal_paper_doi 10.1021/ma070802f
_journal_volume 40
_journal_year 2007
_chemical_formula_moiety 'C22 H22 O6'
_chemical_formula_sum 'C22 H22 O6'
_chemical_formula_weight 382.40
_chemical_name_systematic
; 
 ? 
;
_space_group_IT_number 15
_symmetry_cell_setting monoclinic
_symmetry_space_group_name_Hall '-C 2yc'
_symmetry_space_group_name_H-M 'C 1 2/c 1'
_atom_sites_solution_hydrogens geom
_atom_sites_solution_primary direct
_atom_sites_solution_secondary difmap
_audit_creation_method SHELXL-97
_cell_angle_alpha 90.00
_cell_angle_beta 98.89(3)
_cell_angle_gamma 90.00
_cell_formula_units_Z 4
_cell_length_a 35.066(16)
_cell_length_b 5.687(2)
_cell_length_c 9.466(3)
_cell_measurement_reflns_used 6132
_cell_measurement_temperature 123(2)
_cell_measurement_theta_max 27.5
_cell_measurement_theta_min 3.4
_cell_volume 1865.0(12)
_computing_cell_refinement PROCESS-AUTO
_computing_data_collection PROCESS-AUTO
_computing_data_reduction CrystalStructure
_computing_publication_material 'CrystalStructure 3.8'
_computing_structure_refinement 'SHELXL-97 (Sheldrick, 1997)'
_computing_structure_solution SIR92
_diffrn_ambient_temperature 123(2)
_diffrn_detector_area_resol_mean 10.00
_diffrn_measured_fraction_theta_full 0.971
_diffrn_measured_fraction_theta_max 0.971
_diffrn_measurement_device_type 'Rigaku RAXIS-RAPID'
_diffrn_measurement_method \w
_diffrn_radiation_monochromator graphite
_diffrn_radiation_source 'fine-focus sealed tube'
_diffrn_radiation_type MoK\a
_diffrn_radiation_wavelength 0.71075
_diffrn_reflns_av_R_equivalents 0.0761
_diffrn_reflns_av_sigmaI/netI 0.0667
_diffrn_reflns_limit_h_max 45
_diffrn_reflns_limit_h_min -45
_diffrn_reflns_limit_k_max 6
_diffrn_reflns_limit_k_min -7
_diffrn_reflns_limit_l_max 12
_diffrn_reflns_limit_l_min -12
_diffrn_reflns_number 7160
_diffrn_reflns_theta_full 27.49
_diffrn_reflns_theta_max 27.49
_diffrn_reflns_theta_min 3.53
_exptl_absorpt_coefficient_mu 0.099
_exptl_absorpt_correction_T_max 0.9902
_exptl_absorpt_correction_T_min 0.9805
_exptl_absorpt_correction_type none
_exptl_crystal_colour colorless
_exptl_crystal_density_diffrn 1.362
_exptl_crystal_density_method 'not measured'
_exptl_crystal_description block
_exptl_crystal_F_000 808
_exptl_crystal_size_max 0.20
_exptl_crystal_size_mid 0.20
_exptl_crystal_size_min 0.10
_refine_diff_density_max 0.252
_refine_diff_density_min -0.279
_refine_diff_density_rms 0.065
_refine_ls_extinction_method none
_refine_ls_goodness_of_fit_ref 1.070
_refine_ls_hydrogen_treatment constr
_refine_ls_matrix_type full
_refine_ls_number_parameters 150
_refine_ls_number_reflns 2083
_refine_ls_number_restraints 0
_refine_ls_restrained_S_all 1.070
_refine_ls_R_factor_all 0.1047
_refine_ls_R_factor_gt 0.0617
_refine_ls_shift/su_max 0.000
_refine_ls_shift/su_mean 0.000
_refine_ls_structure_factor_coef Fsqd
_refine_ls_weighting_details 'calc w=1/[\s^2^(Fo^2^)+(0.0681P)^2^+1.2189P] where P=(Fo^2^+2Fc^2^)/3'
_refine_ls_weighting_scheme calc
_refine_ls_wR_factor_gt 0.1499
_refine_ls_wR_factor_ref 0.1636
_reflns_number_gt 1306
_reflns_number_total 2083
_reflns_threshold_expression >2sigma(I)
_cod_data_source_file ma070802fsi20070626_070126.cif
_cod_data_source_block 10h
_cod_original_cell_volume 1865.1(13)
_cod_database_code 1505154

loop_
_symmetry_equiv_pos_as_xyz
'x, y, z'
'-x, y, -z+1/2'
'x+1/2, y+1/2, z'
'-x+1/2, y+1/2, -z+1/2'
'-x, -y, -z'
'x, -y, z-1/2'
'-x+1/2, -y+1/2, -z'
'x+1/2, -y+1/2, z-1/2'

loop_
_atom_site_label
_atom_site_type_symbol
_atom_site_fract_x
_atom_site_fract_y
_atom_site_fract_z
_atom_site_U_iso_or_equiv
_atom_site_adp_type
_atom_site_occupancy
_atom_site_symmetry_multiplicity
_atom_site_calc_flag
_atom_site_refinement_flags
_atom_site_disorder_assembly
_atom_site_disorder_group
O2 O 0.57496(5) 0.2556(3) -0.15817(18) 0.0365(5) Uani 1 1 d . . .
O3 O 0.71695(5) 0.3087(3) 0.34580(17) 0.0343(5) Uani 1 1 d . . .
O1M O 0.5451(3) 0.0118(12) -0.3249(9) 0.0269(15) Uani 0.474(18) 1 d P A 1
C1M C 0.5094(3) 0.3990(15) -0.4669(9) 0.0218(17) Uani 0.474(18) 1 d P . 1
H1M H 0.5039 0.2499 -0.5104 0.026 Uiso 0.474(18) 1 calc PR A 1
C2M C 0.5345(3) 0.4105(11) -0.3464(9) 0.032(2) Uani 0.474(18) 1 d P A 1
H2M H 0.5412 0.5596 -0.3043 0.039 Uiso 0.474(18) 1 calc PR A 1
C3M C 0.5524(3) 0.1941(15) -0.2761(9) 0.0248(18) Uani 0.474(18) 1 d P A 1
O1P O 0.5371(2) 0.0054(16) -0.3026(9) 0.035(2) Uiso 0.526(18) 1 d P A 2
C1P C 0.4997(3) 0.4085(16) -0.4546(9) 0.022(2) Uiso 0.526(18) 1 d P . 2
H1P H 0.4880 0.2663 -0.4919 0.027 Uiso 0.526(18) 1 calc PR A 2
C2P C 0.5163(3) 0.4158(8) -0.2989(8) 0.025(2) Uani 0.526(18) 1 d P . 2
H2P H 0.5317 0.5636 -0.2801 0.030 Uiso 0.526(18) 1 calc PR A 2
C3P C 0.5423(3) 0.2134(16) -0.2604(9) 0.025(2) Uiso 0.526(18) 1 d P A 2
C4 C 0.59545(8) 0.0554(4) -0.0920(3) 0.0344(6) Uani 1 1 d . A .
H1 H 0.6068 -0.0354 -0.1644 0.041 Uiso 1 1 calc R . .
H2 H 0.5774 -0.0486 -0.0506 0.041 Uiso 1 1 calc R . .
C5 C 0.62670(7) 0.1373(4) 0.0231(2) 0.0288(6) Uani 1 1 d . . .
C6 C 0.62447(8) 0.3402(4) 0.1022(3) 0.0323(6) Uani 1 1 d . A .
H3 H 0.6023 0.4375 0.0815 0.039 Uiso 1 1 calc R . .
C7 C 0.65382(8) 0.4052(4) 0.2109(3) 0.0327(6) Uani 1 1 d . . .
H4 H 0.6518 0.5457 0.2635 0.039 Uiso 1 1 calc R A .
C8 C 0.68604(7) 0.2636(4) 0.2420(2) 0.0294(6) Uani 1 1 d . A .
C9 C 0.68894(8) 0.0589(4) 0.1635(3) 0.0322(6) Uani 1 1 d . . .
H5 H 0.7111 -0.0386 0.1843 0.039 Uiso 1 1 calc R A .
C10 C 0.65955(8) -0.0016(4) 0.0558(3) 0.0318(6) Uani 1 1 d . A .
H6 H 0.6618 -0.1412 0.0025 0.038 Uiso 1 1 calc R . .
C11 C 0.71561(9) 0.5176(4) 0.4285(3) 0.0380(7) Uani 1 1 d . . .
H7 H 0.7149 0.6553 0.3660 0.046 Uiso 1 1 calc R . .
H8 H 0.7386 0.5253 0.5020 0.046 Uiso 1 1 calc R . .
H9 H 0.6924 0.5155 0.4745 0.046 Uiso 1 1 calc R . .

loop_
_atom_site_aniso_label
_atom_site_aniso_U_11
_atom_site_aniso_U_22
_atom_site_aniso_U_33
_atom_site_aniso_U_23
_atom_site_aniso_U_13
_atom_site_aniso_U_12
O2 0.0463(12) 0.0261(9) 0.0316(9) 0.0006(8) -0.0117(8) -0.0036(8)
O3 0.0360(11) 0.0314(9) 0.0323(9) -0.0042(8) -0.0048(8) 0.0005(8)
O1M 0.030(3) 0.023(3) 0.027(3) -0.007(2) 0.002(3) -0.010(2)
C1M 0.016(4) 0.027(3) 0.023(3) -0.003(2) 0.005(3) -0.002(3)
C2M 0.034(5) 0.030(3) 0.032(4) 0.003(3) 0.002(4) -0.006(3)
C3M 0.020(4) 0.028(4) 0.025(3) -0.002(2) -0.001(3) 0.003(3)
C2P 0.031(4) 0.017(2) 0.025(3) -0.0006(19) -0.001(3) -0.004(2)
C4 0.0352(15) 0.0257(13) 0.0388(14) -0.0017(11) -0.0053(12) 0.0000(11)
C5 0.0342(15) 0.0246(12) 0.0266(12) 0.0011(10) 0.0013(11) -0.0018(11)
C6 0.0338(15) 0.0280(14) 0.0332(13) 0.0011(11) -0.0004(11) 0.0009(11)
C7 0.0412(16) 0.0248(12) 0.0302(13) -0.0003(11) -0.0006(11) -0.0005(11)
C8 0.0339(15) 0.0283(13) 0.0249(12) 0.0038(10) 0.0003(11) -0.0041(11)
C9 0.0363(16) 0.0243(12) 0.0338(13) 0.0032(11) -0.0020(11) 0.0033(11)
C10 0.0410(16) 0.0251(12) 0.0275(12) 0.0018(11) 0.0002(11) -0.0004(11)
C11 0.0456(17) 0.0322(14) 0.0327(13) -0.0048(11) -0.0046(12) -0.0080(13)

loop_
_atom_type_symbol
_atom_type_description
_atom_type_scat_dispersion_real
_atom_type_scat_dispersion_imag
_atom_type_scat_source
C C 0.0033 0.0016 'International Tables Vol C Tables 4.2.6.8 and 6.1.1.4'
H H 0.0000 0.0000 'International Tables Vol C Tables 4.2.6.8 and 6.1.1.4'
O O 0.0106 0.0060 'International Tables Vol C Tables 4.2.6.8 and 6.1.1.4'

loop_
_geom_angle_atom_site_label_1
_geom_angle_atom_site_label_2
_geom_angle_atom_site_label_3
_geom_angle
_geom_angle_site_symmetry_1
_geom_angle_site_symmetry_3
C3M O2 C3P 17.4(5) . .
C3M O2 C4 110.8(4) . .
C3P O2 C4 117.8(4) . .
C8 O3 C11 117.4(2) . .
C2M C1M C1M 122.7(10) . 5_664
C2M C1M H1M 118.7 . .
C1M C1M H1M 118.7 5_664 .
C1M C2M C3M 121.3(7) . .
C1M C2M H2M 119.4 . .
C3M C2M H2M 119.4 . .
O1M C3M O2 130.6(8) . .
O1M C3M C2M 120.9(7) . .
O2 C3M C2M 108.4(6) . .
C1P C1P C2P 124.1(11) 5_664 .
C1P C1P H1P 117.9 5_664 .
C2P C1P H1P 117.9 . .
C3P C2P C1P 110.6(6) . .
C3P C2P C2P 109.3(5) . 2_654
C1P C2P C2P 111.8(5) . 2_654
C3P C2P H2P 108.4 . .
C1P C2P H2P 108.4 . .
C2P C2P H2P 108.4 2_654 .
O1P C3P O2 116.4(7) . .
O1P C3P C2P 127.1(8) . .
O2 C3P C2P 116.4(7) . .
O2 C4 C5 109.4(2) . .
O2 C4 H1 109.8 . .
C5 C4 H1 109.8 . .
O2 C4 H2 109.8 . .
C5 C4 H2 109.8 . .
H1 C4 H2 108.2 . .
C6 C5 C10 117.8(2) . .
C6 C5 C4 123.9(2) . .
C10 C5 C4 118.3(2) . .
C5 C6 C7 121.7(3) . .
C5 C6 H3 119.2 . .
C7 C6 H3 119.2 . .
C8 C7 C6 119.4(2) . .
C8 C7 H4 120.3 . .
C6 C7 H4 120.3 . .
O3 C8 C7 125.0(2) . .
O3 C8 C9 115.1(2) . .
C7 C8 C9 119.9(2) . .
C10 C9 C8 119.7(2) . .
C10 C9 H5 120.1 . .
C8 C9 H5 120.1 . .
C9 C10 C5 121.5(2) . .
C9 C10 H6 119.3 . .
C5 C10 H6 119.3 . .
O3 C11 H7 109.5 . .
O3 C11 H8 109.5 . .
H7 C11 H8 109.5 . .
O3 C11 H9 109.5 . .
H7 C11 H9 109.5 . .
H8 C11 H9 109.5 . .

loop_
_geom_bond_atom_site_label_1
_geom_bond_atom_site_label_2
_geom_bond_distance
_geom_bond_site_symmetry_2
O2 C3M 1.312(8) .
O2 C3P 1.402(9) .
O2 C4 1.437(3) .
O3 C8 1.370(3) .
O3 C11 1.428(3) .
O1M C3M 1.148(10) .
C1M C2M 1.330(10) .
C1M C1M 1.422(17) 5_664
C1M H1M 0.9500 .
C2M C3M 1.491(10) .
C2M H2M 0.9500 .
O1P C3P 1.252(12) .
C1P C1P 1.352(17) 5_664
C1P C2P 1.500(10) .
C1P H1P 0.9500 .
C2P C3P 1.479(9) .
C2P C2P 1.58(2) 2_654
C2P H2P 1.0000 .
C4 C5 1.495(3) .
C4 H1 0.9900 .
C4 H2 0.9900 .
C5 C6 1.384(3) .
C5 C10 1.392(4) .
C6 C7 1.389(3) .
C6 H3 0.9500 .
C7 C8 1.381(4) .
C7 H4 0.9500 .
C8 C9 1.394(3) .
C9 C10 1.377(3) .
C9 H5 0.9500 .
C10 H6 0.9500 .
C11 H7 0.9800 .
C11 H8 0.9800 .
C11 H9 0.9800 .

loop_
_geom_torsion_atom_site_label_1
_geom_torsion_atom_site_label_2
_geom_torsion_atom_site_label_3
_geom_torsion_atom_site_label_4
_geom_torsion
_geom_torsion_site_symmetry_1
_geom_torsion_site_symmetry_4
C1M C1M C2M C3M 177.1(13) 5_664 .
C3P O2 C3M O1M -111(3) . .
C4 O2 C3M O1M 6.1(13) . .
C3P O2 C3M C2M 68(2) . .
C4 O2 C3M C2M -175.2(5) . .
C1M C2M C3M O1M 0.5(14) . .
C1M C2M C3M O2 -178.3(9) . .
C1P C1P C2P C3P -129.1(12) 5_664 .
C1P C1P C2P C2P 108.9(10) 5_664 2_654
C3M O2 C3P O1P 59(2) . .
C4 O2 C3P O1P -11.1(8) . .
C3M O2 C3P C2P -125(2) . .
C4 O2 C3P C2P 164.7(5) . .
C1P C2P C3P O1P -40.6(11) . .
C2P C2P C3P O1P 82.8(9) 2_654 .
C1P C2P C3P O2 144.1(6) . .
C2P C2P C3P O2 -92.5(6) 2_654 .
C3M O2 C4 C5 168.1(6) . .
C3P O2 C4 C5 -174.4(4) . .
O2 C4 C5 C6 30.4(3) . .
O2 C4 C5 C10 -151.5(2) . .
C10 C5 C6 C7 0.0(4) . .
C4 C5 C6 C7 178.1(2) . .
C5 C6 C7 C8 -0.4(4) . .
C11 O3 C8 C7 0.4(3) . .
C11 O3 C8 C9 179.4(2) . .
C6 C7 C8 O3 179.6(2) . .
C6 C7 C8 C9 0.6(4) . .
O3 C8 C9 C10 -179.4(2) . .
C7 C8 C9 C10 -0.3(4) . .
C8 C9 C10 C5 -0.2(4) . .
C6 C5 C10 C9 0.3(4) . .
C4 C5 C10 C9 -177.9(2) . .
